data_4080991
loop_
_publ_author_name
'Karwasara, Surendar'
'Sharma, Mahendra Kumar'
'Tripathi, Rupali'
'Nagendran, Selvarajan'

_publ_section_title
;
 Synthesis and Reactivity ofN-Aminotroponiminatogermylenepyrrole and Its
 Derivatives
;
_journal_issue 14
_journal_name_full Organometallics
_journal_page_first 3830
_journal_paper_doi 10.1021/om4003158
_journal_volume 32
_journal_year 2013
_chemical_formula_moiety 'C21 H28 Ge N2 S Se, 0.5(C4 H8 O)'
_chemical_formula_sum 'C23 H32 Ge N2 O0.5 S Se'
_chemical_formula_weight 528.14
_chemical_name_systematic
; 
 ? 
;
_space_group_IT_number 15
_symmetry_cell_setting monoclinic
_symmetry_space_group_name_Hall '-C 2yc'
_symmetry_space_group_name_H-M 'C 1 2/c 1'
_atom_sites_solution_hydrogens geom
_atom_sites_solution_primary direct
_atom_sites_solution_secondary difmap
_audit_creation_method SHELXL-97
_cell_angle_alpha 90.00
_cell_angle_beta 95.214(3)
_cell_angle_gamma 90.00
_cell_formula_units_Z 8
_cell_length_a 14.7692(18)
_cell_length_b 13.5853(18)
_cell_length_c 23.728(3)
_cell_measurement_temperature 100(2)
_cell_measurement_theta_max 25.000
_cell_measurement_theta_min 2.27
_cell_volume 4741.2(10)
_computing_cell_refinement 'Bruker SMART'
_computing_data_collection 'Bruker SMART'
_computing_data_reduction 'Bruker SAINT'
_computing_molecular_graphics 'Bruker SHELXTL'
_computing_publication_material 'Bruker SHELXTL'
_computing_structure_refinement 'SHELXL-97 (Sheldrick, 1997)'
_computing_structure_solution 'SHELXS-97 (Sheldrick, 1990)'
_diffrn_ambient_temperature 100(2)
_diffrn_measured_fraction_theta_full 1.000
_diffrn_measured_fraction_theta_max 1.000
_diffrn_measurement_device_type 'CCD area detector'
_diffrn_measurement_method 'phi and omega scans'
_diffrn_radiation_monochromator graphite
_diffrn_radiation_source 'fine-focus sealed tube'
_diffrn_radiation_type MoK\a
_diffrn_radiation_wavelength 0.71073
_diffrn_reflns_av_R_equivalents 0.0241
_diffrn_reflns_av_sigmaI/netI 0.0175
_diffrn_reflns_limit_h_max 17
_diffrn_reflns_limit_h_min -17
_diffrn_reflns_limit_k_max 16
_diffrn_reflns_limit_k_min -16
_diffrn_reflns_limit_l_max 28
_diffrn_reflns_limit_l_min -28
_diffrn_reflns_number 22177
_diffrn_reflns_theta_full 24.99
_diffrn_reflns_theta_max 25.00
_diffrn_reflns_theta_min 1.72
_exptl_absorpt_coefficient_mu 2.930
_exptl_absorpt_correction_T_max 0.325
_exptl_absorpt_correction_T_min 0.240
_exptl_absorpt_correction_type multi-scan
_exptl_absorpt_process_details '(SADABS; Bruker, 2000)'
_exptl_crystal_colour yellow
_exptl_crystal_density_diffrn 1.480
_exptl_crystal_density_method 'not measured'
_exptl_crystal_description Block
_exptl_crystal_F_000 2160.0
_exptl_crystal_size_max 0.516
_exptl_crystal_size_mid 0.447
_exptl_crystal_size_min 0.384
_refine_diff_density_max 0.375
_refine_diff_density_min -0.300
_refine_diff_density_rms 0.053
_refine_ls_extinction_method none
_refine_ls_goodness_of_fit_ref 1.028
_refine_ls_hydrogen_treatment constr
_refine_ls_matrix_type full
_refine_ls_number_parameters 262
_refine_ls_number_reflns 4169
_refine_ls_number_restraints 0
_refine_ls_restrained_S_all 1.028
_refine_ls_R_factor_all 0.0219
_refine_ls_R_factor_gt 0.0205
_refine_ls_shift/su_max 0.001
_refine_ls_shift/su_mean 0.000
_refine_ls_structure_factor_coef Fsqd
_refine_ls_weighting_details 'calc w=1/[\s^2^(Fo^2^)+(0.0255P)^2^+6.7323P] where P=(Fo^2^+2Fc^2^)/3'
_refine_ls_weighting_scheme calc
_refine_ls_wR_factor_gt 0.0509
_refine_ls_wR_factor_ref 0.0515
_reflns_number_gt 3951
_reflns_number_total 4169
_reflns_threshold_expression >2sigma(I)
_cod_data_source_file om4003158_si_002.cif
_cod_data_source_block 8
_cod_depositor_comments
;
The following automatic conversions were performed:

'_symmetry_cell_setting' value 'Monoclinic' changed to 'monoclinic'
according to /home/saulius/struct/CIF-dictionaries/cif_core.dic
dictionary named 'cif_core.dic' version 2.4.2 from 2011-04-26.

Automatic conversion script
Id: cif_fix_values 1891 2012-01-12 08:04:46Z andrius 

2021-08-28
Z value and formula fixed to values more according to usual
chemical conventions.                 miguel
;
_cod_original_formula_sum 'C46 H64 Ge2 N4 O S2 Se2'
_cod_original_formula_weight 1056.29
_cod_original_formula_moiety '2(C21 H28 Ge N2 S Se), C4 H8 O'
_cod_original_formula_units_Z 4
_cod_original_sg_symbol_H-M 'C 2/c'
_cod_database_code 4080991

loop_
_symmetry_equiv_pos_as_xyz
'x, y, z'
'-x, y, -z+1/2'
'x+1/2, y+1/2, z'
'-x+1/2, y+1/2, -z+1/2'
'-x, -y, -z'
'x, -y, z-1/2'
'-x+1/2, -y+1/2, -z'
'x+1/2, -y+1/2, z-1/2'

loop_
_atom_site_label
_atom_site_type_symbol
_atom_site_fract_x
_atom_site_fract_y
_atom_site_fract_z
_atom_site_U_iso_or_equiv
_atom_site_adp_type
_atom_site_occupancy
_atom_site_symmetry_multiplicity
_atom_site_calc_flag
_atom_site_refinement_flags
Ge1 Ge 0.196238(12) 0.244767(13) 0.139925(7) 0.01477(6) Uani 1 1 d .
Se1 Se 0.211788(13) 0.399513(13) 0.166698(8) 0.02301(6) Uani 1 1 d .
S1 S 0.31183(3) 0.20252(3) 0.089804(19) 0.01877(10) Uani 1 1 d .
N1 N 0.17990(10) 0.14714(11) 0.19434(6) 0.0164(3) Uani 1 1 d .
N2 N 0.09414(10) 0.18507(10) 0.09968(6) 0.0153(3) Uani 1 1 d .
C1 C 0.12029(11) 0.07611(13) 0.17699(7) 0.0159(3) Uani 1 1 d .
C2 C 0.11597(12) -0.01266(13) 0.20710(7) 0.0196(4) Uani 1 1 d .
H2 H 0.1556 -0.0163 0.2398 0.023 Uiso 1 1 calc R
C3 C 0.06270(13) -0.09562(13) 0.19635(8) 0.0221(4) Uani 1 1 d .
H3 H 0.0755 -0.1477 0.2212 0.027 Uiso 1 1 calc R
C4 C -0.00644(13) -0.11289(14) 0.15433(8) 0.0250(4) Uani 1 1 d .
H4 H -0.0359 -0.1733 0.1552 0.030 Uiso 1 1 calc R
C5 C -0.03616(13) -0.04909(14) 0.11106(8) 0.0240(4) Uani 1 1 d .
H5 H -0.0856 -0.0714 0.0875 0.029 Uiso 1 1 calc R
C6 C -0.00366(12) 0.04313(13) 0.09732(8) 0.0204(4) Uani 1 1 d .
H6 H -0.0347 0.0720 0.0657 0.025 Uiso 1 1 calc R
C7 C 0.06791(12) 0.10027(12) 0.12293(7) 0.0163(4) Uani 1 1 d .
C8 C 0.23758(12) 0.14421(13) 0.24814(7) 0.0183(4) Uani 1 1 d .
H8A H 0.2844 0.1941 0.2472 0.022 Uiso 1 1 calc R
H8B H 0.2676 0.0807 0.2514 0.022 Uiso 1 1 calc R
C9 C 0.06400(12) 0.21378(13) 0.04122(7) 0.0175(4) Uani 1 1 d .
H9A H 0.0523 0.1544 0.0190 0.021 Uiso 1 1 calc R
H9B H 0.1134 0.2484 0.0256 0.021 Uiso 1 1 calc R
C10 C 0.18691(14) 0.16071(14) 0.30100(8) 0.0242(4) Uani 1 1 d .
H10 H 0.1476 0.1038 0.3059 0.029 Uiso 1 1 calc R
C11 C -0.02114(12) 0.27893(14) 0.03396(7) 0.0192(4) Uani 1 1 d .
H11 H -0.0705 0.2454 0.0512 0.023 Uiso 1 1 calc R
C12 C 0.12850(17) 0.25303(18) 0.29627(9) 0.0387(6) Uani 1 1 d .
H12A H 0.0990 0.2614 0.3304 0.058 Uiso 1 1 calc R
H12B H 0.0835 0.2468 0.2647 0.058 Uiso 1 1 calc R
H12C H 0.1662 0.3092 0.2908 0.058 Uiso 1 1 calc R
C13 C 0.25738(16) 0.16731(14) 0.35200(8) 0.0292(5) Uani 1 1 d .
H13A H 0.2985 0.2205 0.3467 0.044 Uiso 1 1 calc R
H13B H 0.2908 0.1067 0.3559 0.044 Uiso 1 1 calc R
H13C H 0.2272 0.1788 0.3856 0.044 Uiso 1 1 calc R
C14 C -0.04883(14) 0.29148(16) -0.02937(8) 0.0273(4) Uani 1 1 d .
H14A H -0.1028 0.3310 -0.0346 0.041 Uiso 1 1 calc R
H14B H -0.0605 0.2280 -0.0463 0.041 Uiso 1 1 calc R
H14C H -0.0006 0.3233 -0.0469 0.041 Uiso 1 1 calc R
C15 C -0.00536(14) 0.37853(15) 0.06253(9) 0.0282(4) Uani 1 1 d .
H15A H 0.0104 0.3691 0.1023 0.042 Uiso 1 1 calc R
H15B H -0.0598 0.4172 0.0570 0.042 Uiso 1 1 calc R
H15C H 0.0433 0.4121 0.0463 0.042 Uiso 1 1 calc R
C16 C 0.27895(11) 0.08340(13) 0.06345(8) 0.0171(4) Uani 1 1 d .
C17 C 0.25907(12) 0.07101(14) 0.00544(8) 0.0205(4) Uani 1 1 d .
H17 H 0.2621 0.1245 -0.0188 0.025 Uiso 1 1 calc R
C18 C 0.27442(13) 0.00324(14) 0.09953(8) 0.0222(4) Uani 1 1 d .
H18 H 0.2898 0.0105 0.1382 0.027 Uiso 1 1 calc R
C19 C 0.23472(13) -0.02087(14) -0.01620(8) 0.0251(4) Uani 1 1 d .
H19 H 0.2231 -0.0294 -0.0551 0.030 Uiso 1 1 calc R
C20 C 0.24681(14) -0.08776(14) 0.07754(9) 0.0282(4) Uani 1 1 d .
H20 H 0.2412 -0.1408 0.1018 0.034 Uiso 1 1 calc R
C21 C 0.22766(13) -0.10012(14) 0.01988(9) 0.0273(4) Uani 1 1 d .
H21 H 0.2101 -0.1615 0.0053 0.033 Uiso 1 1 calc R
C22 C 0.0041(2) 0.6073(3) 0.29808(16) 0.0888(15) Uani 1 1 d .
H22A H -0.0530 0.6101 0.3153 0.107 Uiso 1 1 calc R
H22B H 0.0523 0.6294 0.3256 0.107 Uiso 1 1 calc R
C23 C 0.02232(15) 0.50437(17) 0.27963(9) 0.0341(5) Uani 1 1 d .
H23A H -0.0051 0.4563 0.3030 0.041 Uiso 1 1 calc R
H23B H 0.0870 0.4915 0.2804 0.041 Uiso 1 1 calc R
O1 O 0.0000 0.6667(2) 0.2500 0.126(2) Uani 1 2 d S

loop_
_atom_site_aniso_label
_atom_site_aniso_U_11
_atom_site_aniso_U_22
_atom_site_aniso_U_33
_atom_site_aniso_U_23
_atom_site_aniso_U_13
_atom_site_aniso_U_12
Ge1 0.01714(10) 0.01326(10) 0.01371(10) -0.00035(7) 0.00034(7) -0.00213(7)
Se1 0.03002(11) 0.01448(10) 0.02400(11) -0.00382(7) -0.00048(8) -0.00371(7)
S1 0.0182(2) 0.0183(2) 0.0202(2) -0.00106(17) 0.00375(17) -0.00384(17)
N1 0.0182(7) 0.0165(7) 0.0142(7) 0.0008(6) 0.0003(6) -0.0025(6)
N2 0.0162(7) 0.0150(7) 0.0143(7) 0.0000(6) -0.0006(6) -0.0006(6)
C1 0.0154(8) 0.0178(9) 0.0150(8) -0.0020(7) 0.0040(7) 0.0001(7)
C2 0.0213(9) 0.0216(9) 0.0158(8) 0.0011(7) 0.0011(7) -0.0004(7)
C3 0.0272(10) 0.0178(9) 0.0223(10) 0.0031(7) 0.0074(8) -0.0019(7)
C4 0.0273(10) 0.0182(9) 0.0296(10) -0.0007(8) 0.0037(8) -0.0087(8)
C5 0.0215(9) 0.0236(10) 0.0263(10) -0.0036(8) -0.0012(8) -0.0058(8)
C6 0.0199(9) 0.0207(9) 0.0203(9) 0.0008(7) -0.0008(7) -0.0004(7)
C7 0.0173(8) 0.0154(9) 0.0166(8) -0.0018(7) 0.0040(7) 0.0019(7)
C8 0.0206(9) 0.0180(9) 0.0156(9) 0.0002(7) -0.0028(7) -0.0019(7)
C9 0.0185(9) 0.0203(9) 0.0134(8) 0.0005(7) 0.0006(7) 0.0001(7)
C10 0.0332(11) 0.0235(10) 0.0160(9) -0.0011(8) 0.0030(8) -0.0030(8)
C11 0.0161(9) 0.0236(9) 0.0180(9) 0.0029(7) 0.0017(7) 0.0005(7)
C12 0.0421(13) 0.0534(15) 0.0210(11) -0.0017(10) 0.0049(9) 0.0202(11)
C13 0.0524(13) 0.0165(9) 0.0174(9) -0.0013(8) -0.0028(9) 0.0029(9)
C14 0.0237(10) 0.0369(12) 0.0211(10) 0.0054(8) 0.0000(8) 0.0053(9)
C15 0.0241(10) 0.0259(10) 0.0341(11) -0.0027(9) -0.0008(8) 0.0063(8)
C16 0.0145(8) 0.0154(8) 0.0219(9) 0.0000(7) 0.0041(7) 0.0006(7)
C17 0.0210(9) 0.0206(9) 0.0199(9) 0.0024(7) 0.0027(7) 0.0010(7)
C18 0.0237(9) 0.0225(10) 0.0210(9) 0.0028(8) 0.0042(8) 0.0051(8)
C19 0.0231(10) 0.0261(10) 0.0256(10) -0.0058(8) -0.0002(8) 0.0033(8)
C20 0.0329(11) 0.0156(9) 0.0376(12) 0.0072(8) 0.0112(9) 0.0022(8)
C21 0.0244(10) 0.0176(10) 0.0404(12) -0.0059(8) 0.0060(9) -0.0001(8)
C22 0.0477(17) 0.104(3) 0.107(3) -0.082(3) -0.0352(19) 0.0263(18)
C23 0.0308(11) 0.0404(13) 0.0311(12) 0.0054(10) 0.0020(9) 0.0027(10)
O1 0.103(3) 0.0257(16) 0.233(6) 0.000 -0.079(4) 0.000

loop_
_atom_type_symbol
_atom_type_description
_atom_type_scat_dispersion_real
_atom_type_scat_dispersion_imag
_atom_type_scat_source
C C 0.0033 0.0016 'International Tables Vol C Tables 4.2.6.8 and 6.1.1.4'
H H 0.0000 0.0000 'International Tables Vol C Tables 4.2.6.8 and 6.1.1.4'
N N 0.0061 0.0033 'International Tables Vol C Tables 4.2.6.8 and 6.1.1.4'
S S 0.1246 0.1234 'International Tables Vol C Tables 4.2.6.8 and 6.1.1.4'
Ge Ge 0.1547 1.8001 'International Tables Vol C Tables 4.2.6.8 and 6.1.1.4'
Se Se -0.0929 2.2259 'International Tables Vol C Tables 4.2.6.8 and 6.1.1.4'
O O 0.0106 0.0060 'International Tables Vol C Tables 4.2.6.8 and 6.1.1.4'

loop_
_geom_angle_atom_site_label_1
_geom_angle_atom_site_label_2
_geom_angle_atom_site_label_3
_geom_angle
_geom_angle_site_symmetry_1
_geom_angle_site_symmetry_3
N1 Ge1 N2 84.16(6) . .
N1 Ge1 Se1 119.43(5) . .
N2 Ge1 Se1 127.74(4) . .
N1 Ge1 S1 109.56(5) . .
N2 Ge1 S1 103.46(5) . .
Se1 Ge1 S1 109.446(15) . .
C16 S1 Ge1 102.81(6) . .
C1 N1 C8 123.92(14) . .
C1 N1 Ge1 114.62(11) . .
C8 N1 Ge1 120.99(11) . .
C7 N2 C9 122.59(14) . .
C7 N2 Ge1 113.88(11) . .
C9 N2 Ge1 121.43(11) . .
N1 C1 C2 121.22(16) . .
N1 C1 C7 112.58(15) . .
C2 C1 C7 126.08(16) . .
C3 C2 C1 130.97(17) . .
C3 C2 H2 114.5 . .
C1 C2 H2 114.5 . .
C4 C3 C2 129.93(18) . .
C4 C3 H3 115.0 . .
C2 C3 H3 115.0 . .
C3 C4 C5 126.37(17) . .
C3 C4 H4 116.8 . .
C5 C4 H4 116.8 . .
C4 C5 C6 130.16(18) . .
C4 C5 H5 114.9 . .
C6 C5 H5 114.9 . .
C5 C6 C7 131.19(17) . .
C5 C6 H6 114.4 . .
C7 C6 H6 114.4 . .
N2 C7 C6 121.85(16) . .
N2 C7 C1 113.49(15) . .
C6 C7 C1 124.65(16) . .
N1 C8 C10 114.77(15) . .
N1 C8 H8A 108.6 . .
C10 C8 H8A 108.6 . .
N1 C8 H8B 108.6 . .
C10 C8 H8B 108.6 . .
H8A C8 H8B 107.6 . .
N2 C9 C11 115.69(14) . .
N2 C9 H9A 108.4 . .
C11 C9 H9A 108.4 . .
N2 C9 H9B 108.4 . .
C11 C9 H9B 108.4 . .
H9A C9 H9B 107.4 . .
C12 C10 C13 110.59(16) . .
C12 C10 C8 112.08(16) . .
C13 C10 C8 108.00(16) . .
C12 C10 H10 108.7 . .
C13 C10 H10 108.7 . .
C8 C10 H10 108.7 . .
C15 C11 C14 110.78(16) . .
C15 C11 C9 111.85(15) . .
C14 C11 C9 108.51(15) . .
C15 C11 H11 108.5 . .
C14 C11 H11 108.5 . .
C9 C11 H11 108.5 . .
C10 C12 H12A 109.5 . .
C10 C12 H12B 109.5 . .
H12A C12 H12B 109.5 . .
C10 C12 H12C 109.5 . .
H12A C12 H12C 109.5 . .
H12B C12 H12C 109.5 . .
C10 C13 H13A 109.5 . .
C10 C13 H13B 109.5 . .
H13A C13 H13B 109.5 . .
C10 C13 H13C 109.5 . .
H13A C13 H13C 109.5 . .
H13B C13 H13C 109.5 . .
C11 C14 H14A 109.5 . .
C11 C14 H14B 109.5 . .
H14A C14 H14B 109.5 . .
C11 C14 H14C 109.5 . .
H14A C14 H14C 109.5 . .
H14B C14 H14C 109.5 . .
C11 C15 H15A 109.5 . .
C11 C15 H15B 109.5 . .
H15A C15 H15B 109.5 . .
C11 C15 H15C 109.5 . .
H15A C15 H15C 109.5 . .
H15B C15 H15C 109.5 . .
C18 C16 C17 119.79(17) . .
C18 C16 S1 121.38(14) . .
C17 C16 S1 118.83(14) . .
C19 C17 C16 120.02(17) . .
C19 C17 H17 120.0 . .
C16 C17 H17 120.0 . .
C20 C18 C16 119.65(18) . .
C20 C18 H18 120.2 . .
C16 C18 H18 120.2 . .
C17 C19 C21 120.20(18) . .
C17 C19 H19 119.9 . .
C21 C19 H19 119.9 . .
C21 C20 C18 120.46(18) . .
C21 C20 H20 119.8 . .
C18 C20 H20 119.8 . .
C20 C21 C19 119.82(18) . .
C20 C21 H21 120.1 . .
C19 C21 H21 120.1 . .
O1 C22 C23 107.3(3) . .
O1 C22 H22A 110.3 . .
C23 C22 H22A 110.3 . .
O1 C22 H22B 110.3 . .
C23 C22 H22B 110.3 . .
H22A C22 H22B 108.5 . .
C22 C23 C23 101.48(17) . 2
C22 C23 H23A 111.5 . .
C23 C23 H23A 111.5 2 .
C22 C23 H23B 111.5 . .
C23 C23 H23B 111.5 2 .
H23A C23 H23B 109.3 . .
C22 O1 C22 109.3(3) 2 .

loop_
_geom_bond_atom_site_label_1
_geom_bond_atom_site_label_2
_geom_bond_distance
_geom_bond_site_symmetry_2
Ge1 N1 1.8818(14) .
Ge1 N2 1.8925(14) .
Ge1 Se1 2.2021(4) .
Ge1 S1 2.2422(5) .
S1 C16 1.7862(18) .
N1 C1 1.345(2) .
N1 C8 1.469(2) .
N2 C7 1.349(2) .
N2 C9 1.470(2) .
C1 C2 1.406(3) .
C1 C7 1.474(2) .
C2 C3 1.385(3) .
C2 H2 0.9300 .
C3 C4 1.381(3) .
C3 H3 0.9300 .
C4 C5 1.384(3) .
C4 H4 0.9300 .
C5 C6 1.391(3) .
C5 H5 0.9300 .
C6 C7 1.405(3) .
C6 H6 0.9300 .
C8 C10 1.534(3) .
C8 H8A 0.9700 .
C8 H8B 0.9700 .
C9 C11 1.535(2) .
C9 H9A 0.9700 .
C9 H9B 0.9700 .
C10 C12 1.521(3) .
C10 C13 1.525(3) .
C10 H10 0.9800 .
C11 C15 1.522(3) .
C11 C14 1.531(2) .
C11 H11 0.9800 .
C12 H12A 0.9600 .
C12 H12B 0.9600 .
C12 H12C 0.9600 .
C13 H13A 0.9600 .
C13 H13B 0.9600 .
C13 H13C 0.9600 .
C14 H14A 0.9600 .
C14 H14B 0.9600 .
C14 H14C 0.9600 .
C15 H15A 0.9600 .
C15 H15B 0.9600 .
C15 H15C 0.9600 .
C16 C18 1.391(3) .
C16 C17 1.391(3) .
C17 C19 1.385(3) .
C17 H17 0.9300 .
C18 C20 1.389(3) .
C18 H18 0.9300 .
C19 C21 1.385(3) .
C19 H19 0.9300 .
C20 C21 1.382(3) .
C20 H20 0.9300 .
C21 H21 0.9300 .
C22 O1 1.394(5) .
C22 C23 1.497(4) .
C22 H22A 0.9700 .
C22 H22B 0.9700 .
C23 C23 1.498(4) 2
C23 H23A 0.9700 .
C23 H23B 0.9700 .
O1 C22 1.394(5) 2

loop_
_geom_torsion_atom_site_label_1
_geom_torsion_atom_site_label_2
_geom_torsion_atom_site_label_3
_geom_torsion_atom_site_label_4
_geom_torsion
_geom_torsion_site_symmetry_4
N1 Ge1 S1 C16 55.51(8) .
N2 Ge1 S1 C16 -33.00(8) .
Se1 Ge1 S1 C16 -171.76(6) .
N2 Ge1 N1 C1 10.69(12) .
Se1 Ge1 N1 C1 141.13(11) .
S1 Ge1 N1 C1 -91.55(12) .
N2 Ge1 N1 C8 -176.86(14) .
Se1 Ge1 N1 C8 -46.41(14) .
S1 Ge1 N1 C8 80.90(13) .
N1 Ge1 N2 C7 -8.07(12) .
Se1 Ge1 N2 C7 -131.13(10) .
S1 Ge1 N2 C7 100.69(12) .
N1 Ge1 N2 C9 -171.97(13) .
Se1 Ge1 N2 C9 64.97(14) .
S1 Ge1 N2 C9 -63.21(13) .
C8 N1 C1 C2 -7.0(3) .
Ge1 N1 C1 C2 165.23(13) .
C8 N1 C1 C7 176.93(15) .
Ge1 N1 C1 C7 -10.87(18) .
N1 C1 C2 C3 -177.95(18) .
C7 C1 C2 C3 -2.4(3) .
C1 C2 C3 C4 -4.7(4) .
C2 C3 C4 C5 2.5(4) .
C3 C4 C5 C6 3.0(4) .
C4 C5 C6 C7 -0.7(4) .
C9 N2 C7 C6 -13.0(3) .
Ge1 N2 C7 C6 -176.68(13) .
C9 N2 C7 C1 167.91(15) .
Ge1 N2 C7 C1 4.22(18) .
C5 C6 C7 N2 173.72(19) .
C5 C6 C7 C1 -7.3(3) .
N1 C1 C7 N2 4.3(2) .
C2 C1 C7 N2 -171.61(16) .
N1 C1 C7 C6 -174.80(16) .
C2 C1 C7 C6 9.3(3) .
C1 N1 C8 C10 -72.0(2) .
Ge1 N1 C8 C10 116.28(15) .
C7 N2 C9 C11 93.2(2) .
Ge1 N2 C9 C11 -104.35(16) .
N1 C8 C10 C12 -51.5(2) .
N1 C8 C10 C13 -173.53(15) .
N2 C9 C11 C15 64.0(2) .
N2 C9 C11 C14 -173.50(15) .
Ge1 S1 C16 C18 -67.17(15) .
Ge1 S1 C16 C17 113.92(13) .
C18 C16 C17 C19 0.1(3) .
S1 C16 C17 C19 179.04(14) .
C17 C16 C18 C20 -2.4(3) .
S1 C16 C18 C20 178.71(14) .
C16 C17 C19 C21 1.8(3) .
C16 C18 C20 C21 2.8(3) .
C18 C20 C21 C19 -1.0(3) .
C17 C19 C21 C20 -1.3(3) .
O1 C22 C23 C23 -30.1(3) 2
C23 C22 O1 C22 11.81(12) 2
